data_1546140
loop_
_publ_author_name
'Yan, Hong'
'Li, Xiang'
'Yin, Yongheng'
'Lu, Changsheng'
'Tong, Xiao'
'Zhao, Qiang'

_publ_section_title
;
 Using highly emissive and environmentally sensitive
 o-carborane-functionalized metallophosphors to monitor mitochondrial
 polarity
;
_journal_name_full 'Chem. Sci.'
_journal_paper_doi 10.1039/C7SC00160F
_journal_year 2017
_chemical_formula_moiety 'C35 H32 B10 F4 Ir N4, F6 P, C H2 Cl2'
_chemical_formula_sum 'C36 H34 B10 Cl2 F10 Ir N4 P'
_chemical_formula_weight 1114.84
_chemical_name_systematic
; 
 ? 
;
_space_group_IT_number 13
_symmetry_cell_setting monoclinic
_symmetry_space_group_name_Hall '-P 2yc'
_symmetry_space_group_name_H-M 'P 1 2/c 1'
_atom_sites_solution_hydrogens geom
_atom_sites_solution_primary direct
_atom_sites_solution_secondary difmap
_audit_creation_method SHELXL-97
_audit_update_record
;
2016-07-28 deposited with the CCDC.
2017-05-30 downloaded from the CCDC.
;
_cell_angle_alpha 90.00
_cell_angle_beta 106.7550(10)
_cell_angle_gamma 90.00
_cell_formula_units_Z 4
_cell_length_a 17.3958(14)
_cell_length_b 12.1322(10)
_cell_length_c 24.263(2)
_cell_measurement_reflns_used 7416
_cell_measurement_temperature 123(2)
_cell_measurement_theta_max 27.49
_cell_measurement_theta_min 2.39
_cell_volume 4903.3(7)
_computing_structure_refinement 'SHELXL-97 (Sheldrick, 2008)'
_computing_structure_solution 'SHELXS-97 (Sheldrick, 2008)'
_diffrn_ambient_temperature 123(2)
_diffrn_measured_fraction_theta_full 0.971
_diffrn_measured_fraction_theta_max 0.971
_diffrn_measurement_device_type 'CCD area detector'
_diffrn_radiation_monochromator graphite
_diffrn_radiation_source 'fine-focus sealed tube'
_diffrn_radiation_type MoK\a
_diffrn_radiation_wavelength 0.71073
_diffrn_reflns_av_R_equivalents 0.0373
_diffrn_reflns_av_sigmaI/netI 0.0518
_diffrn_reflns_limit_h_max 19
_diffrn_reflns_limit_h_min -21
_diffrn_reflns_limit_k_max 9
_diffrn_reflns_limit_k_min -14
_diffrn_reflns_limit_l_max 25
_diffrn_reflns_limit_l_min -28
_diffrn_reflns_number 20948
_diffrn_reflns_theta_full 25.50
_diffrn_reflns_theta_max 25.50
_diffrn_reflns_theta_min 1.22
_exptl_absorpt_coefficient_mu 2.934
_exptl_absorpt_correction_T_max 0.7456
_exptl_absorpt_correction_T_min 0.2965
_exptl_absorpt_correction_type multi-scan
_exptl_absorpt_process_details 'SADABS (Bruker, 2011)'
_exptl_crystal_density_diffrn 1.510
_exptl_crystal_density_method 'not measured'
_exptl_crystal_description block
_exptl_crystal_F_000 2176
_exptl_crystal_size_max 0.14
_exptl_crystal_size_mid 0.13
_exptl_crystal_size_min 0.11
_platon_squeeze_details
;
;
_refine_diff_density_max 1.850
_refine_diff_density_min -1.042
_refine_diff_density_rms 0.130
_refine_ls_extinction_method none
_refine_ls_goodness_of_fit_ref 1.057
_refine_ls_hydrogen_treatment constr
_refine_ls_matrix_type full
_refine_ls_number_parameters 833
_refine_ls_number_reflns 8866
_refine_ls_number_restraints 1732
_refine_ls_restrained_S_all 0.980
_refine_ls_R_factor_all 0.0437
_refine_ls_R_factor_gt 0.0348
_refine_ls_shift/su_max 0.004
_refine_ls_shift/su_mean 0.000
_refine_ls_structure_factor_coef Fsqd
_refine_ls_weighting_details 'calc w=1/[\s^2^(Fo^2^)+(0.0582P)^2^+0.0000P] where P=(Fo^2^+2Fc^2^)/3'
_refine_ls_weighting_scheme calc
_refine_ls_wR_factor_gt 0.0957
_refine_ls_wR_factor_ref 0.0999
_reflns_number_gt 7364
_reflns_number_total 8866
_reflns_threshold_expression >2sigma(I)
_cod_data_source_file c7sc00160f2.cif
_cod_data_source_block 3b
_cod_depositor_comments
;
The following automatic conversions were performed:

'_symmetry_cell_setting' value 'Monoclinic' changed to 'monoclinic'
according to
/home/data/users/saulius/crontab/automatic-downloads/rss-feeds/RSC/lib/dictionaries/cif_core.dic
dictionary named 'cif_core.dic' version 2.4.2 from 2011-04-26.

Automatic conversion script
Id: cif_fix_values 4973 2017-02-22 13:04:09Z antanas 
;
_cod_original_sg_symbol_Hall '-P 2yc  '
_cod_original_sg_symbol_H-M 'P2/c  '
_cod_database_code 1546140

loop_
_symmetry_equiv_pos_as_xyz
'x, y, z'
'-x, y, -z+1/2'
'-x, -y, -z'
'x, -y, z-1/2'

loop_
_atom_site_label
_atom_site_type_symbol
_atom_site_fract_x
_atom_site_fract_y
_atom_site_fract_z
_atom_site_U_iso_or_equiv
_atom_site_adp_type
_atom_site_occupancy
_atom_site_symmetry_multiplicity
_atom_site_calc_flag
_atom_site_refinement_flags
_atom_site_disorder_assembly
_atom_site_disorder_group
B1 B 0.1173(3) 0.3999(5) 0.7567(2) 0.0344(13) Uani 1 1 d . . .
H1 H 0.0787 0.4311 0.7831 0.041 Uiso 1 1 calc R . .
B2 B 0.1290(3) 0.2569(5) 0.7455(3) 0.0347(14) Uani 1 1 d . . .
H2 H 0.0977 0.1929 0.7645 0.042 Uiso 1 1 calc R . .
B3 B 0.2272(3) 0.2342(5) 0.7400(2) 0.0314(13) Uani 1 1 d . . .
H3 H 0.2607 0.1559 0.7552 0.038 Uiso 1 1 calc R . .
B4 B 0.2752(3) 0.3642(4) 0.7474(2) 0.0252(11) Uani 1 1 d . . .
H4 H 0.3414 0.3722 0.7682 0.030 Uiso 1 1 calc R . .
B5 B 0.2245(3) 0.4497(5) 0.6904(2) 0.0337(13) Uani 1 1 d . . .
H5 H 0.2566 0.5142 0.6725 0.040 Uiso 1 1 calc R . .
B6 B 0.1274(3) 0.4735(6) 0.6959(2) 0.0381(14) Uani 1 1 d . . .
H6 H 0.0952 0.5532 0.6818 0.046 Uiso 1 1 calc R . .
B7 B 0.0772(3) 0.3435(6) 0.6882(3) 0.0426(15) Uani 1 1 d . . .
H7 H 0.0107 0.3369 0.6687 0.051 Uiso 1 1 calc R . .
B8 B 0.1441(4) 0.2405(5) 0.6762(3) 0.0407(15) Uani 1 1 d . . .
H8 H 0.1223 0.1664 0.6486 0.049 Uiso 1 1 calc R . .
B9 B 0.2361(3) 0.3078(5) 0.6789(2) 0.0322(12) Uani 1 1 d . . .
H9 H 0.2759 0.2776 0.6531 0.039 Uiso 1 1 calc R . .
B10 B 0.1433(3) 0.3739(5) 0.6458(3) 0.0381(14) Uani 1 1 d . . .
H10 H 0.1209 0.3870 0.5981 0.046 Uiso 1 1 calc R . .
C1 C 0.3565(2) 0.2536(3) 1.1438(2) 0.0229(10) Uani 1 1 d . D .
C2 C 0.3342(3) 0.1504(4) 1.1616(2) 0.0371(12) Uani 1 1 d . . .
C3 C 0.3472(4) 0.1323(4) 1.2201(2) 0.0523(15) Uani 1 1 d . . .
C4 C 0.3775(4) 0.2100(5) 1.2618(3) 0.0507(15) Uani 1 1 d . . .
H4A H 0.3840 0.1960 1.3014 0.061 Uiso 1 1 calc R . .
C5 C 0.3979(3) 0.3100(4) 1.2424(2) 0.0361(12) Uani 1 1 d . . .
C6 C 0.3880(2) 0.3336(4) 1.18598(18) 0.0257(10) Uani 1 1 d . . .
H6A H 0.4025 0.4041 1.1751 0.031 Uiso 1 1 calc R . .
C7 C 0.2990(3) 0.0710(4) 1.1142(2) 0.0401(12) Uani 1 1 d . . .
C8 C 0.2668(4) -0.0322(4) 1.1196(3) 0.0574(16) Uani 1 1 d . . .
H8A H 0.2666 -0.0590 1.1563 0.069 Uiso 1 1 calc R . .
C9 C 0.2351(4) -0.0957(5) 1.0705(3) 0.0615(18) Uani 1 1 d . . .
H9A H 0.2132 -0.1665 1.0734 0.074 Uiso 1 1 calc R . .
C10 C 0.2358(4) -0.0548(4) 1.0181(2) 0.0504(15) Uani 1 1 d . . .
H10A H 0.2151 -0.0977 0.9843 0.060 Uiso 1 1 calc R . .
C11 C 0.2666(3) 0.0490(4) 1.0145(2) 0.0367(12) Uani 1 1 d . . .
H11A H 0.2662 0.0772 0.9779 0.044 Uiso 1 1 calc R . .
C23 C 0.2183(2) 0.3121(3) 0.94228(17) 0.0175(8) Uani 1 1 d . . .
C24 C 0.1892(2) 0.3294(3) 0.88347(17) 0.0194(9) Uani 1 1 d . . .
H24A H 0.1346 0.3498 0.8671 0.023 Uiso 1 1 calc R . .
C25 C 0.2389(2) 0.3172(4) 0.84831(18) 0.0212(9) Uani 1 1 d . . .
C26 C 0.3181(2) 0.2839(4) 0.8739(2) 0.0266(10) Uani 1 1 d . . .
H26A H 0.3535 0.2720 0.8512 0.032 Uiso 1 1 calc R . .
C27 C 0.3438(2) 0.2686(3) 0.9325(2) 0.0245(10) Uani 1 1 d . . .
H27A H 0.3980 0.2474 0.9494 0.029 Uiso 1 1 calc R . .
C28 C 0.2080(2) 0.3332(4) 0.78454(18) 0.0216(9) Uani 1 1 d . . .
C29 C 0.2075(2) 0.4598(4) 0.75582(19) 0.0284(10) Uani 1 1 d . . .
C30 C 0.2375(3) 0.5549(4) 0.7957(2) 0.0370(12) Uani 1 1 d . . .
H30A H 0.2886 0.5809 0.7911 0.055 Uiso 1 1 calc R . .
H30B H 0.2454 0.5311 0.8355 0.055 Uiso 1 1 calc R . .
H30C H 0.1981 0.6148 0.7865 0.055 Uiso 1 1 calc R . .
C31 C 0.1691(2) 0.3226(3) 0.98261(17) 0.0181(8) Uani 1 1 d . . .
C32 C 0.0871(2) 0.3410(4) 0.96495(19) 0.0258(10) Uani 1 1 d . . .
H32A H 0.0596 0.3482 0.9252 0.031 Uiso 1 1 calc R . .
C33 C 0.0455(2) 0.3488(4) 1.00543(19) 0.0270(10) Uani 1 1 d . . .
H33A H -0.0107 0.3620 0.9937 0.032 Uiso 1 1 calc R . .
C34 C 0.0859(2) 0.3374(4) 1.0625(2) 0.0315(11) Uani 1 1 d . . .
H34A H 0.0583 0.3416 1.0910 0.038 Uiso 1 1 calc R . .
C35 C 0.1686(2) 0.3195(4) 1.07811(18) 0.0238(9) Uani 1 1 d . . .
H35A H 0.1969 0.3123 1.1178 0.029 Uiso 1 1 calc R . .
C36 C 0.1123(4) -0.0191(5) 0.8578(3) 0.0665(18) Uani 1 1 d . . .
H36A H 0.1099 -0.0914 0.8762 0.080 Uiso 1 1 calc R . .
H36B H 0.0792 -0.0238 0.8172 0.080 Uiso 1 1 calc R . .
Cl1 Cl 0.21240(9) 0.00974(14) 0.86025(8) 0.0661(4) Uani 1 1 d . . .
Cl2 Cl 0.07270(11) 0.08326(16) 0.89334(10) 0.0842(6) Uani 1 1 d . . .
F7 F 0.3245(3) 0.0330(3) 1.23852(15) 0.0896(14) Uani 1 1 d . . .
F8 F 0.42776(15) 0.3883(2) 1.28282(12) 0.0420(7) Uani 1 1 d . . .
Ir1 Ir 0.333660(8) 0.269101(14) 1.058216(7) 0.02046(7) Uani 1 1 d . . .
N1 N 0.2972(2) 0.1113(3) 1.06178(16) 0.0283(9) Uani 1 1 d . D .
N3 N 0.29664(18) 0.2820(3) 0.96709(15) 0.0180(7) Uani 1 1 d . D .
N4 N 0.20969(18) 0.3120(3) 1.03934(15) 0.0196(7) Uani 1 1 d . D .
P1A P 0.1454(6) 0.6541(8) 0.9294(4) 0.023(3) Uani 0.402(4) 1 d PDU A 1
F1A F 0.0705(7) 0.5783(12) 0.9010(6) 0.036(3) Uani 0.402(4) 1 d PDU A 1
F2A F 0.2037(9) 0.5567(11) 0.9237(7) 0.033(5) Uani 0.402(4) 1 d PDU A 1
F3A F 0.0871(9) 0.7527(13) 0.9352(8) 0.048(6) Uani 0.402(4) 1 d PDU A 1
F4A F 0.2208(7) 0.7303(11) 0.9576(8) 0.049(4) Uani 0.402(4) 1 d PDU A 1
F5A F 0.1469(8) 0.6105(15) 0.9916(4) 0.038(4) Uani 0.402(4) 1 d PDU A 1
F6A F 0.1442(9) 0.6981(13) 0.8670(6) 0.046(3) Uani 0.402(4) 1 d PDU A 1
P1B P 0.1387(7) 0.6562(11) 0.9249(5) 0.034(4) Uani 0.221(8) 1 d PDU B 2
F1B F 0.0750(9) 0.5692(11) 0.9336(10) 0.043(4) Uani 0.221(8) 1 d PDU B 2
F2B F 0.2014(10) 0.5593(12) 0.9280(8) 0.040(8) Uani 0.221(8) 1 d PDU B 2
F3B F 0.0756(9) 0.7534(13) 0.9215(8) 0.048(7) Uani 0.221(8) 1 d PDU B 2
F4B F 0.2022(9) 0.7433(10) 0.9158(11) 0.035(4) Uani 0.221(8) 1 d PDU B 2
F5B F 0.1721(11) 0.6718(16) 0.9927(5) 0.046(4) Uani 0.221(8) 1 d PDU B 2
F6B F 0.1056(10) 0.6404(19) 0.8568(5) 0.046(5) Uani 0.221(8) 1 d PDU B 2
P1C P 0.1516(7) 0.6500(10) 0.9332(5) 0.034(3) Uani 0.377(9) 1 d PDU C 3
F1C F 0.0822(9) 0.5910(15) 0.8849(7) 0.056(5) Uani 0.377(9) 1 d PDU C 3
F2C F 0.2117(11) 0.5540(12) 0.9290(8) 0.038(5) Uani 0.377(9) 1 d PDU C 3
F3C F 0.0915(10) 0.7467(14) 0.9378(8) 0.051(6) Uani 0.377(9) 1 d PDU C 3
F4C F 0.2213(9) 0.7092(12) 0.9813(5) 0.048(4) Uani 0.377(9) 1 d PDU C 3
F5C F 0.1268(11) 0.5823(13) 0.9818(6) 0.052(4) Uani 0.377(9) 1 d PDU C 3
F6C F 0.1760(8) 0.7167(11) 0.8840(5) 0.037(3) Uani 0.377(9) 1 d PDU C 3
C12 C 0.4466(9) 0.2244(10) 1.0678(10) 0.031(2) Uani 0.58(2) 1 d PDU D 4
C13 C 0.4992(7) 0.3166(10) 1.0720(7) 0.028(2) Uani 0.58(2) 1 d PDU D 4
C14 C 0.5800(7) 0.2955(11) 1.0761(6) 0.033(2) Uani 0.58(2) 1 d PDU D 4
C15 C 0.6097(8) 0.1920(11) 1.0758(6) 0.038(2) Uani 0.58(2) 1 d PDU D 4
H15A H 0.6645 0.1806 1.0779 0.045 Uiso 0.58(2) 1 calc PR D 4
C16 C 0.5594(7) 0.1057(11) 1.0724(7) 0.038(2) Uani 0.58(2) 1 d PDU D 4
C17 C 0.4786(8) 0.1194(11) 1.0683(9) 0.034(2) Uani 0.58(2) 1 d PDU D 4
H17A H 0.4451 0.0566 1.0658 0.041 Uiso 0.58(2) 1 calc PR D 4
N2 N 0.3804(8) 0.4230(12) 1.0606(10) 0.0233(18) Uani 0.58(2) 1 d PDU D 4
C18 C 0.4626(7) 0.4255(10) 1.0701(7) 0.0257(18) Uani 0.58(2) 1 d PDU D 4
C19 C 0.5008(7) 0.5266(11) 1.0768(7) 0.035(2) Uani 0.58(2) 1 d PDU D 4
H19A H 0.5573 0.5300 1.0831 0.042 Uiso 0.58(2) 1 calc PR D 4
C20 C 0.4573(8) 0.6229(11) 1.0744(6) 0.034(2) Uani 0.58(2) 1 d PDU D 4
H20A H 0.4839 0.6921 1.0793 0.041 Uiso 0.58(2) 1 calc PR D 4
C21 C 0.3759(8) 0.6183(13) 1.0649(8) 0.032(2) Uani 0.58(2) 1 d PDU D 4
H21A H 0.3451 0.6836 1.0629 0.039 Uiso 0.58(2) 1 calc PR D 4
C22 C 0.3398(8) 0.5153(13) 1.0583(13) 0.029(2) Uani 0.58(2) 1 d PDU D 4
H22A H 0.2834 0.5112 1.0519 0.034 Uiso 0.58(2) 1 calc PR D 4
F9 F 0.6304(8) 0.3832(10) 1.0801(8) 0.044(2) Uani 0.58(2) 1 d PDU D 4
F10 F 0.5881(8) 0.0026(10) 1.0732(7) 0.065(3) Uani 0.58(2) 1 d PDU D 4
C12' C 0.4535(11) 0.2445(13) 1.0654(13) 0.027(3) Uani 0.42(2) 1 d PDU D 5
C13' C 0.5001(10) 0.3426(13) 1.0700(10) 0.026(2) Uani 0.42(2) 1 d PDU D 5
C14' C 0.5807(10) 0.3298(15) 1.0727(9) 0.033(3) Uani 0.42(2) 1 d PDU D 5
C15' C 0.6176(10) 0.2301(14) 1.0729(9) 0.033(3) Uani 0.42(2) 1 d PDU D 5
H15B H 0.6735 0.2249 1.0772 0.040 Uiso 0.42(2) 1 calc PR D 5
C16' C 0.5705(10) 0.1389(14) 1.0665(9) 0.036(3) Uani 0.42(2) 1 d PDU D 5
C17' C 0.4889(10) 0.1431(14) 1.0628(12) 0.032(3) Uani 0.42(2) 1 d PDU D 5
H17B H 0.4581 0.0773 1.0586 0.039 Uiso 0.42(2) 1 calc PR D 5
N2' N 0.3758(11) 0.4313(17) 1.0635(15) 0.026(2) Uani 0.42(2) 1 d PDU D 5
C18' C 0.4565(10) 0.4463(13) 1.0682(10) 0.027(2) Uani 0.42(2) 1 d PDU D 5
C19' C 0.4858(10) 0.5522(14) 1.0680(9) 0.030(2) Uani 0.42(2) 1 d PDU D 5
H19B H 0.5411 0.5636 1.0716 0.037 Uiso 0.42(2) 1 calc PR D 5
C20' C 0.4348(12) 0.6409(15) 1.0624(9) 0.035(3) Uani 0.42(2) 1 d PDU D 5
H20B H 0.4550 0.7135 1.0618 0.042 Uiso 0.42(2) 1 calc PR D 5
C21' C 0.3550(11) 0.6253(17) 1.0578(10) 0.030(3) Uani 0.42(2) 1 d PDU D 5
H21B H 0.3196 0.6860 1.0551 0.036 Uiso 0.42(2) 1 calc PR D 5
C22' C 0.3280(12) 0.5177(18) 1.0573(18) 0.025(2) Uani 0.42(2) 1 d PDU D 5
H22B H 0.2724 0.5056 1.0522 0.030 Uiso 0.42(2) 1 calc PR D 5
F9' F 0.6269(10) 0.4220(15) 1.0768(11) 0.049(4) Uani 0.42(2) 1 d PDU D 5
F10' F 0.6023(10) 0.0381(13) 1.0638(8) 0.056(3) Uani 0.42(2) 1 d PDU D 5

loop_
_atom_site_aniso_label
_atom_site_aniso_U_11
_atom_site_aniso_U_22
_atom_site_aniso_U_33
_atom_site_aniso_U_23
_atom_site_aniso_U_13
_atom_site_aniso_U_12
B1 0.019(2) 0.054(4) 0.028(3) 0.006(3) 0.003(2) 0.011(2)
B2 0.026(3) 0.058(4) 0.022(3) -0.012(3) 0.009(2) -0.014(2)
B3 0.037(3) 0.041(3) 0.022(3) -0.012(2) 0.016(2) -0.009(2)
B4 0.025(2) 0.034(3) 0.020(3) 0.000(2) 0.012(2) -0.004(2)
B5 0.032(3) 0.055(4) 0.016(3) 0.004(2) 0.009(2) 0.004(3)
B6 0.028(3) 0.068(4) 0.020(3) 0.008(3) 0.008(2) 0.015(3)
B7 0.025(3) 0.081(5) 0.022(4) 0.004(3) 0.007(2) -0.002(3)
B8 0.038(3) 0.064(4) 0.023(4) -0.016(3) 0.013(3) -0.021(3)
B9 0.030(3) 0.053(3) 0.017(3) -0.010(2) 0.010(2) -0.008(3)
B10 0.031(3) 0.066(4) 0.017(3) -0.002(3) 0.006(2) -0.002(3)
C1 0.016(2) 0.026(2) 0.021(3) -0.0007(17) -0.0024(17) 0.0070(16)
C2 0.047(3) 0.027(3) 0.030(3) 0.002(2) 0.002(2) -0.003(2)
C3 0.088(4) 0.027(3) 0.032(4) 0.008(2) 0.003(3) -0.005(3)
C4 0.077(4) 0.048(4) 0.023(3) 0.010(2) 0.008(3) 0.001(3)
C5 0.033(2) 0.043(3) 0.026(3) -0.007(2) -0.002(2) 0.009(2)
C6 0.023(2) 0.035(3) 0.015(3) -0.0017(18) -0.0015(17) 0.0010(19)
C7 0.062(3) 0.028(3) 0.024(3) 0.004(2) 0.002(2) 0.004(2)
C8 0.101(5) 0.034(3) 0.030(4) 0.007(2) 0.008(3) -0.012(3)
C9 0.107(5) 0.031(3) 0.039(4) 0.001(3) 0.010(3) -0.021(3)
C10 0.084(4) 0.034(3) 0.025(3) -0.003(2) 0.001(3) -0.016(3)
C11 0.048(3) 0.033(3) 0.021(3) -0.002(2) -0.002(2) 0.001(2)
C23 0.0151(18) 0.025(2) 0.011(2) 0.0005(16) 0.0009(15) -0.0026(17)
C24 0.0137(18) 0.026(2) 0.017(2) 0.0002(17) 0.0028(16) 0.0025(16)
C25 0.0172(19) 0.029(2) 0.017(2) -0.0051(18) 0.0039(16) -0.0036(18)
C26 0.015(2) 0.039(3) 0.027(3) -0.004(2) 0.0089(18) 0.0015(18)
C27 0.015(2) 0.035(2) 0.021(3) -0.0002(19) 0.0026(17) 0.0014(18)
C28 0.0166(18) 0.034(3) 0.015(2) -0.0029(18) 0.0055(16) -0.0011(18)
C29 0.030(2) 0.037(3) 0.020(3) 0.0045(19) 0.0099(19) 0.005(2)
C30 0.048(3) 0.031(3) 0.032(3) -0.004(2) 0.012(2) 0.007(2)
C31 0.0148(18) 0.022(2) 0.016(2) 0.0018(16) 0.0016(15) -0.0020(16)
C32 0.0178(19) 0.038(3) 0.018(3) -0.0003(19) -0.0008(16) -0.0023(18)
C33 0.0090(17) 0.052(3) 0.019(3) 0.000(2) 0.0018(16) 0.0007(18)
C34 0.025(2) 0.049(3) 0.024(3) -0.002(2) 0.0128(19) -0.003(2)
C35 0.0188(19) 0.041(3) 0.008(2) 0.0004(18) -0.0002(16) -0.0067(19)
C36 0.061(4) 0.054(4) 0.072(5) -0.004(3) -0.001(3) -0.001(3)
Cl1 0.0592(9) 0.0657(10) 0.0717(13) 0.0046(8) 0.0163(8) -0.0005(8)
Cl2 0.0709(11) 0.0643(11) 0.1213(19) -0.0130(11) 0.0339(11) -0.0004(9)
F7 0.182(4) 0.044(2) 0.033(2) 0.0136(16) 0.016(2) -0.027(2)
F8 0.0408(15) 0.0533(18) 0.0257(17) -0.0158(13) -0.0003(12) -0.0045(14)
Ir1 0.01548(10) 0.02745(11) 0.01552(12) -0.00110(7) -0.00019(7) 0.00089(6)
N1 0.0320(19) 0.023(2) 0.025(2) 0.0043(16) 0.0002(16) 0.0018(16)
N3 0.0103(15) 0.0251(19) 0.017(2) -0.0006(14) 0.0016(13) -0.0024(13)
N4 0.0191(16) 0.0222(18) 0.015(2) -0.0023(14) 0.0009(14) -0.0025(15)
P1A 0.017(4) 0.019(4) 0.034(4) -0.008(4) 0.009(4) 0.001(4)
F1A 0.024(5) 0.043(5) 0.036(7) 0.005(6) 0.004(5) -0.015(4)
F2A 0.034(8) 0.033(9) 0.041(8) -0.011(7) 0.026(7) 0.006(7)
F3A 0.045(10) 0.041(10) 0.074(10) -0.002(9) 0.042(9) 0.014(9)
F4A 0.034(6) 0.042(7) 0.077(11) -0.023(8) 0.025(7) -0.015(5)
F5A 0.032(6) 0.062(10) 0.022(5) -0.007(5) 0.008(4) 0.000(6)
F6A 0.048(9) 0.052(8) 0.041(7) 0.009(6) 0.019(6) 0.011(6)
P1B 0.030(6) 0.039(6) 0.041(6) -0.005(5) 0.020(5) -0.008(5)
F1B 0.042(8) 0.035(7) 0.066(11) 0.001(8) 0.038(8) -0.014(6)
F2B 0.034(12) 0.034(13) 0.049(14) 0.004(12) 0.007(11) 0.000(12)
F3B 0.031(10) 0.037(11) 0.081(13) -0.002(9) 0.023(9) 0.009(8)
F4B 0.020(7) 0.035(7) 0.060(12) 0.005(8) 0.027(8) -0.001(5)
F5B 0.050(9) 0.052(10) 0.032(8) -0.028(7) 0.004(7) -0.002(8)
F6B 0.035(9) 0.075(12) 0.021(8) -0.012(8) -0.005(6) 0.013(8)
P1C 0.036(4) 0.030(5) 0.045(5) -0.003(4) 0.027(4) -0.003(4)
F1C 0.040(7) 0.049(7) 0.071(10) -0.008(8) 0.005(7) -0.015(5)
F2C 0.037(8) 0.028(9) 0.050(10) -0.003(8) 0.012(7) 0.002(7)
F3C 0.041(10) 0.033(9) 0.084(12) 0.003(9) 0.025(9) 0.005(8)
F4C 0.055(7) 0.039(7) 0.040(8) -0.012(5) -0.001(6) 0.000(5)
F5C 0.068(10) 0.038(6) 0.066(10) -0.004(6) 0.046(8) -0.003(6)
F6C 0.033(8) 0.034(6) 0.044(8) 0.007(6) 0.012(6) -0.003(5)
C12 0.026(4) 0.042(5) 0.019(4) -0.004(4) -0.003(3) 0.005(4)
C13 0.018(3) 0.043(5) 0.022(3) -0.006(4) 0.003(3) -0.003(3)
C14 0.025(3) 0.046(5) 0.026(4) -0.005(4) 0.002(3) -0.003(4)
C15 0.027(4) 0.051(6) 0.029(4) -0.004(5) 0.000(3) 0.007(5)
C16 0.027(4) 0.048(5) 0.035(4) -0.008(4) 0.000(3) 0.006(4)
C17 0.025(4) 0.042(5) 0.033(4) -0.003(4) 0.004(3) 0.008(4)
N2 0.020(3) 0.032(3) 0.019(3) -0.003(3) 0.007(3) -0.004(3)
C18 0.020(3) 0.039(4) 0.019(3) -0.004(3) 0.006(3) -0.006(3)
C19 0.023(4) 0.046(5) 0.032(5) 0.000(4) 0.004(3) -0.008(4)
C20 0.021(5) 0.041(5) 0.036(5) 0.001(4) 0.002(4) -0.011(4)
C21 0.024(5) 0.039(4) 0.030(4) -0.002(3) 0.002(4) -0.007(4)
C22 0.024(4) 0.033(3) 0.027(3) 0.000(3) 0.004(4) -0.010(3)
F9 0.028(4) 0.054(6) 0.052(5) -0.011(5) 0.013(3) -0.008(4)
F10 0.044(5) 0.053(5) 0.093(7) -0.008(5) 0.014(4) 0.023(4)
C12' 0.018(4) 0.043(5) 0.018(4) -0.001(5) 0.000(3) 0.006(4)
C13' 0.015(3) 0.043(5) 0.020(4) -0.003(4) 0.004(3) -0.005(4)
C14' 0.020(4) 0.049(6) 0.026(4) -0.003(5) 0.002(3) -0.010(5)
C15' 0.017(4) 0.052(6) 0.028(4) -0.001(5) 0.005(3) 0.000(5)
C16' 0.024(4) 0.049(6) 0.033(4) -0.001(5) 0.004(4) 0.006(5)
C17' 0.024(4) 0.044(5) 0.029(5) -0.004(5) 0.007(4) 0.001(4)
N2' 0.020(4) 0.032(4) 0.023(4) -0.004(4) 0.000(4) -0.005(4)
C18' 0.019(4) 0.039(4) 0.020(4) -0.003(4) 0.002(3) -0.006(4)
C19' 0.019(5) 0.043(5) 0.028(5) 0.006(4) 0.004(4) -0.010(4)
C20' 0.026(6) 0.042(5) 0.032(5) 0.003(4) 0.001(5) -0.009(5)
C21' 0.023(5) 0.037(4) 0.027(5) -0.004(4) 0.005(5) -0.010(5)
C22' 0.020(4) 0.032(4) 0.024(4) -0.001(3) 0.006(4) -0.006(4)
F9' 0.012(4) 0.077(9) 0.059(6) -0.003(9) 0.014(4) -0.017(6)
F10' 0.037(6) 0.069(8) 0.064(6) 0.001(6) 0.019(4) 0.026(6)

loop_
_atom_type_symbol
_atom_type_description
_atom_type_scat_dispersion_real
_atom_type_scat_dispersion_imag
_atom_type_scat_source
C C 0.0033 0.0016 'International Tables Vol C Tables 4.2.6.8 and 6.1.1.4'
H H 0.0000 0.0000 'International Tables Vol C Tables 4.2.6.8 and 6.1.1.4'
N N 0.0061 0.0033 'International Tables Vol C Tables 4.2.6.8 and 6.1.1.4'
F F 0.0171 0.0103 'International Tables Vol C Tables 4.2.6.8 and 6.1.1.4'
P P 0.1023 0.0942 'International Tables Vol C Tables 4.2.6.8 and 6.1.1.4'
Ir Ir -1.4442 7.9887 'International Tables Vol C Tables 4.2.6.8 and 6.1.1.4'
Cl Cl 0.1484 0.1585 'International Tables Vol C Tables 4.2.6.8 and 6.1.1.4'
B B 0.0013 0.0007 'International Tables Vol C Tables 4.2.6.8 and 6.1.1.4'

loop_
_geom_angle_atom_site_label_1
_geom_angle_atom_site_label_2
_geom_angle_atom_site_label_3
_geom_angle
C28 B1 C29 58.3(2)
C28 B1 B7 105.0(4)
C29 B1 B7 105.5(4)
C28 B1 B6 105.3(3)
C29 B1 B6 58.2(3)
B7 B1 B6 61.0(4)
C28 B1 B2 58.0(3)
C29 B1 B2 105.3(3)
B7 B1 B2 60.3(4)
B6 B1 B2 108.8(4)
C28 B1 H1 124.4
C29 B1 H1 124.0
B7 B1 H1 122.4
B6 B1 H1 121.7
B2 B1 H1 122.0
C28 B2 B7 105.1(4)
C28 B2 B3 59.0(3)
B7 B2 B3 108.4(4)
C28 B2 B1 59.5(3)
B7 B2 B1 59.0(3)
B3 B2 B1 108.5(4)
C28 B2 B8 105.6(4)
B7 B2 B8 60.4(4)
B3 B2 B8 60.3(3)
B1 B2 B8 107.8(4)
C28 B2 H2 124.0
B7 B2 H2 122.5
B3 B2 H2 121.1
B1 B2 H2 121.6
B8 B2 H2 122.0
C28 B3 B4 58.8(3)
C28 B3 B2 58.3(3)
B4 B3 B2 106.9(4)
C28 B3 B9 104.7(4)
B4 B3 B9 59.0(3)
B2 B3 B9 107.6(4)
C28 B3 B8 105.1(4)
B4 B3 B8 106.8(4)
B2 B3 B8 60.2(3)
B9 B3 B8 60.0(3)
C28 B3 H3 124.4
B4 B3 H3 122.5
B2 B3 H3 121.9
B9 B3 H3 122.6
B8 B3 H3 122.4
C29 B4 C28 59.1(2)
C29 B4 B9 106.7(4)
C28 B4 B9 106.2(3)
C29 B4 B5 58.9(3)
C28 B4 B5 106.4(3)
B9 B4 B5 60.6(3)
C29 B4 B3 107.3(3)
C28 B4 B3 58.9(3)
B9 B4 B3 60.7(3)
B5 B4 B3 109.4(4)
C29 B4 H4 122.8
C28 B4 H4 123.5
B9 B4 H4 122.0
B5 B4 H4 121.5
B3 B4 H4 121.1
C29 B5 B4 59.3(3)
C29 B5 B6 59.1(3)
B4 B5 B6 108.3(4)
C29 B5 B9 106.1(4)
B4 B5 B9 59.5(3)
B6 B5 B9 109.2(4)
C29 B5 B10 106.6(4)
B4 B5 B10 107.9(4)
B6 B5 B10 61.0(3)
B9 B5 B10 60.3(3)
C29 B5 H5 123.5
B4 B5 H5 121.9
B6 B5 H5 120.8
B9 B5 H5 121.9
B10 B5 H5 121.7
C29 B6 B5 58.8(3)
C29 B6 B1 59.7(3)
B5 B6 B1 107.9(4)
C29 B6 B7 104.9(4)
B5 B6 B7 107.4(4)
B1 B6 B7 58.7(3)
C29 B6 B10 105.3(4)
B5 B6 B10 59.8(3)
B1 B6 B10 107.2(4)
B7 B6 B10 60.0(3)
C29 B6 H6 123.9
B5 B6 H6 121.7
B1 B6 H6 121.9
B7 B6 H6 123.0
B10 B6 H6 122.4
B1 B7 B2 60.8(3)
B1 B7 B6 60.3(3)
B2 B7 B6 108.7(4)
B1 B7 B8 109.2(4)
B2 B7 B8 60.3(3)
B6 B7 B8 108.2(4)
B1 B7 B10 108.7(4)
B2 B7 B10 108.0(4)
B6 B7 B10 60.1(3)
B8 B7 B10 59.6(3)
B1 B7 H7 120.8
B2 B7 H7 121.3
B6 B7 H7 121.5
B8 B7 H7 121.5
B10 B7 H7 121.9
B10 B8 B9 59.8(3)
B10 B8 B2 107.7(4)
B9 B8 B2 106.8(4)
B10 B8 B7 60.2(3)
B9 B8 B7 107.1(4)
B2 B8 B7 59.3(3)
B10 B8 B3 107.8(4)
B9 B8 B3 59.7(3)
B2 B8 B3 59.5(3)
B7 B8 B3 106.9(4)
B10 B8 H8 121.5
B9 B8 H8 122.4
B2 B8 H8 122.4
B7 B8 H8 122.3
B3 B8 H8 122.2
B4 B9 B5 59.8(3)
B4 B9 B10 107.9(4)
B5 B9 B10 60.0(3)
B4 B9 B3 60.3(3)
B5 B9 B3 108.5(4)
B10 B9 B3 108.5(4)
B4 B9 B8 108.3(4)
B5 B9 B8 108.1(4)
B10 B9 B8 60.0(3)
B3 B9 B8 60.4(3)
B4 B9 H9 121.7
B5 B9 H9 121.7
B10 B9 H9 121.7
B3 B9 H9 121.2
B8 B9 H9 121.6
B5 B10 B9 59.7(3)
B5 B10 B8 108.0(4)
B9 B10 B8 60.2(3)
B5 B10 B7 106.7(4)
B9 B10 B7 107.4(4)
B8 B10 B7 60.2(4)
B5 B10 B6 59.1(3)
B9 B10 B6 107.2(4)
B8 B10 B6 108.5(4)
B7 B10 B6 59.9(3)
B5 B10 H10 122.5
B9 B10 H10 122.1
B8 B10 H10 121.1
B7 B10 H10 122.3
B6 B10 H10 122.0
C6 C1 C2 118.3(4)
C6 C1 Ir1 127.5(3)
C2 C1 Ir1 114.1(3)
C3 C2 C1 118.3(5)
C3 C2 C7 126.6(4)
C1 C2 C7 115.1(4)
C4 C3 F7 116.4(5)
C4 C3 C2 124.1(5)
F7 C3 C2 119.4(5)
C3 C4 C5 115.6(5)
C3 C4 H4A 122.2
C5 C4 H4A 122.2
F8 C5 C6 119.4(5)
F8 C5 C4 116.7(5)
C6 C5 C4 123.8(5)
C5 C6 C1 119.8(4)
C5 C6 H6A 120.1
C1 C6 H6A 120.1
N1 C7 C8 120.7(5)
N1 C7 C2 112.6(4)
C8 C7 C2 126.6(5)
C9 C8 C7 119.3(5)
C9 C8 H8A 120.4
C7 C8 H8A 120.4
C10 C9 C8 119.2(5)
C10 C9 H9A 120.4
C8 C9 H9A 120.4
C9 C10 C11 119.8(5)
C9 C10 H10A 120.1
C11 C10 H10A 120.1
N1 C11 C10 121.4(5)
N1 C11 H11A 119.3
C10 C11 H11A 119.3
N3 C23 C24 121.0(3)
N3 C23 C31 115.1(3)
C24 C23 C31 124.0(3)
C23 C24 C25 120.6(3)
C23 C24 H24A 119.7
C25 C24 H24A 119.7
C24 C25 C26 117.8(4)
C24 C25 C28 121.3(3)
C26 C25 C28 120.8(4)
C27 C26 C25 119.0(4)
C27 C26 H26A 120.5
C25 C26 H26A 120.5
N3 C27 C26 123.7(4)
N3 C27 H27A 118.1
C26 C27 H27A 118.1
C25 C28 C29 120.2(4)
C25 C28 B2 119.8(4)
C29 C28 B2 111.0(4)
C25 C28 B4 118.4(3)
C29 C28 B4 60.3(3)
B2 C28 B4 113.1(3)
C25 C28 B3 119.0(4)
C29 C28 B3 110.9(3)
B2 C28 B3 62.7(3)
B4 C28 B3 62.2(3)
C25 C28 B1 118.7(3)
C29 C28 B1 61.0(3)
B2 C28 B1 62.4(3)
B4 C28 B1 112.1(3)
B3 C28 B1 113.8(4)
C30 C29 C28 118.4(4)
C30 C29 B5 122.4(4)
C28 C29 B5 109.8(4)
C30 C29 B4 118.4(4)
C28 C29 B4 60.6(3)
B5 C29 B4 61.8(3)
C30 C29 B6 121.4(4)
C28 C29 B6 110.3(4)
B5 C29 B6 62.1(3)
B4 C29 B6 112.7(4)
C30 C29 B1 117.5(4)
C28 C29 B1 60.7(3)
B5 C29 B1 112.5(4)
B4 C29 B1 112.0(4)
B6 C29 B1 62.1(3)
C29 C30 H30A 109.5
C29 C30 H30B 109.5
H30A C30 H30B 109.5
C29 C30 H30C 109.5
H30A C30 H30C 109.5
H30B C30 H30C 109.5
N4 C31 C32 121.1(4)
N4 C31 C23 115.5(3)
C32 C31 C23 123.4(4)
C33 C32 C31 119.7(4)
C33 C32 H32A 120.1
C31 C32 H32A 120.1
C34 C33 C32 119.5(4)
C34 C33 H33A 120.3
C32 C33 H33A 120.3
C33 C34 C35 118.6(4)
C33 C34 H34A 120.7
C35 C34 H34A 120.7
N4 C35 C34 122.6(4)
N4 C35 H35A 118.7
C34 C35 H35A 118.7
Cl1 C36 Cl2 111.5(3)
Cl1 C36 H36A 109.3
Cl2 C36 H36A 109.3
Cl1 C36 H36B 109.3
Cl2 C36 H36B 109.3
H36A C36 H36B 108.0
C12 Ir1 C1 87.7(7)
C12 Ir1 N1 92.8(4)
C1 Ir1 N1 80.68(16)
C12 Ir1 N2 82.7(5)
C1 Ir1 N2 95.7(7)
N1 Ir1 N2 174.3(5)
C12 Ir1 C12' 7.8(7)
C1 Ir1 C12' 90.3(9)
N1 Ir1 C12' 100.4(5)
N2 Ir1 C12' 75.2(5)
C12 Ir1 N2' 86.1(5)
C1 Ir1 N2' 93.7(10)
N1 Ir1 N2' 174.3(10)
N2 Ir1 N2' 4.0(11)
C12' Ir1 N2' 78.6(7)
C12 Ir1 N3 97.8(7)
C1 Ir1 N3 173.93(14)
N1 Ir1 N3 96.29(14)
N2 Ir1 N3 87.7(7)
C12' Ir1 N3 95.4(9)
N2' Ir1 N3 89.4(10)
C12 Ir1 N4 174.4(6)
C1 Ir1 N4 97.52(15)
N1 Ir1 N4 86.00(14)
N2 Ir1 N4 98.8(4)
C12' Ir1 N4 170.6(7)
N2' Ir1 N4 95.7(5)
N3 Ir1 N4 76.95(12)
C11 N1 C7 119.6(4)
C11 N1 Ir1 123.0(3)
C7 N1 Ir1 117.3(3)
C27 N3 C23 117.8(4)
C27 N3 Ir1 125.9(3)
C23 N3 Ir1 116.2(3)
C35 N4 C31 118.6(3)
C35 N4 Ir1 125.2(3)
C31 N4 Ir1 115.9(2)
F1A P1A F4A 179.7(8)
F1A P1A F2A 89.7(6)
F4A P1A F2A 90.1(6)
F1A P1A F5A 90.3(6)
F4A P1A F5A 89.9(6)
F2A P1A F5A 89.9(6)
F1A P1A F6A 89.9(6)
F4A P1A F6A 89.8(6)
F2A P1A F6A 90.0(6)
F5A P1A F6A 179.7(8)
F1A P1A F3A 90.6(6)
F4A P1A F3A 89.6(6)
F2A P1A F3A 179.7(8)
F5A P1A F3A 90.2(6)
F6A P1A F3A 90.0(6)
F1B P1B F4B 179.7(10)
F1B P1B F2B 89.9(7)
F4B P1B F2B 90.2(7)
F1B P1B F5B 90.1(7)
F4B P1B F5B 90.2(7)
F2B P1B F5B 89.9(7)
F1B P1B F6B 90.0(7)
F4B P1B F6B 89.7(7)
F2B P1B F6B 89.9(7)
F5B P1B F6B 179.7(10)
F1B P1B F3B 90.1(7)
F4B P1B F3B 89.8(7)
F2B P1B F3B 179.8(11)
F5B P1B F3B 90.3(7)
F6B P1B F3B 89.9(7)
F2C P1C F1C 89.8(6)
F2C P1C F4C 90.1(6)
F1C P1C F4C 179.7(9)
F2C P1C F5C 89.6(6)
F1C P1C F5C 90.2(7)
F4C P1C F5C 90.1(6)
F2C P1C F3C 179.6(9)
F1C P1C F3C 90.6(6)
F4C P1C F3C 89.6(6)
F5C P1C F3C 90.3(6)
F2C P1C F6C 90.1(6)
F1C P1C F6C 89.2(6)
F4C P1C F6C 90.5(6)
F5C P1C F6C 179.3(9)
F3C P1C F6C 90.1(6)
C17 C12 C13 118.0(9)
C17 C12 Ir1 129.2(8)
C13 C12 Ir1 112.7(7)
C14 C13 C12 118.0(8)
C14 C13 C18 125.8(7)
C12 C13 C18 116.2(7)
C15 C14 F9 118.9(8)
C15 C14 C13 122.9(8)
F9 C14 C13 118.2(8)
C16 C15 C14 118.4(9)
C16 C15 H15A 120.8
C14 C15 H15A 120.8
F10 C16 C15 119.2(8)
F10 C16 C17 118.4(8)
C15 C16 C17 122.4(8)
C16 C17 C12 120.3(9)
C16 C17 H17A 119.8
C12 C17 H17A 119.8
C22 N2 C18 120.3(10)
C22 N2 Ir1 125.2(8)
C18 N2 Ir1 114.3(8)
N2 C18 C19 118.6(8)
N2 C18 C13 113.9(7)
C19 C18 C13 127.5(7)
C18 C19 C20 120.3(8)
C18 C19 H19A 119.8
C20 C19 H19A 119.8
C21 C20 C19 120.0(9)
C21 C20 H20A 120.0
C19 C20 H20A 120.0
C20 C21 C22 117.9(9)
C20 C21 H21A 121.0
C22 C21 H21A 121.0
N2 C22 C21 122.9(10)
N2 C22 H22A 118.6
C21 C22 H22A 118.6
C17' C12' C13' 119.7(12)
C17' C12' Ir1 125.1(10)
C13' C12' Ir1 115.0(9)
C14' C13' C12' 116.8(10)
C14' C13' C18' 127.1(9)
C12' C13' C18' 116.0(9)
F9' C14' C15' 117.3(10)
F9' C14' C13' 118.4(10)
C15' C14' C13' 124.3(11)
C16' C15' C14' 116.9(11)
C16' C15' H15B 121.6
C14' C15' H15B 121.6
F10' C16' C15' 120.1(10)
F10' C16' C17' 116.8(11)
C15' C16' C17' 123.1(11)
C12' C17' C16' 119.0(12)
C12' C17' H17B 120.5
C16' C17' H17B 120.5
C22' N2' C18' 119.6(13)
C22' N2' Ir1 122.9(12)
C18' N2' Ir1 117.2(10)
C19' C18' N2' 119.2(11)
C19' C18' C13' 127.6(10)
N2' C18' C13' 113.1(9)
C20' C19' C18' 119.9(11)
C20' C19' H19B 120.0
C18' C19' H19B 120.0
C21' C20' C19' 120.5(12)
C21' C20' H20B 119.7
C19' C20' H20B 119.7
C20' C21' C22' 117.5(13)
C20' C21' H21B 121.2
C22' C21' H21B 121.2
N2' C22' C21' 123.2(13)
N2' C22' H22B 118.4
C21' C22' H22B 118.4

loop_
_geom_bond_atom_site_label_1
_geom_bond_atom_site_label_2
_geom_bond_distance
B1 C28 1.728(6)
B1 C29 1.734(7)
B1 B7 1.745(8)
B1 B6 1.775(8)
B1 B2 1.777(8)
B1 H1 1.1200
B2 C28 1.701(7)
B2 B7 1.768(9)
B2 B3 1.774(7)
B2 B8 1.787(8)
B2 H2 1.1200
B3 C28 1.712(6)
B3 B4 1.769(7)
B3 B9 1.776(8)
B3 B8 1.789(9)
B3 H3 1.1200
B4 C29 1.707(6)
B4 C28 1.711(6)
B4 B9 1.745(7)
B4 B5 1.750(7)
B4 H4 1.1200
B5 C29 1.701(7)
B5 B6 1.757(7)
B5 B9 1.764(8)
B5 B10 1.770(8)
B5 H5 1.1200
B6 C29 1.707(7)
B6 B7 1.786(9)
B6 B10 1.791(8)
B6 H6 1.1200
B7 B8 1.788(9)
B7 B10 1.788(7)
B7 H7 1.1200
B8 B10 1.778(9)
B8 B9 1.782(8)
B8 H8 1.1200
B9 B10 1.774(8)
B9 H9 1.1200
B10 H10 1.1200
C1 C6 1.402(6)
C1 C2 1.414(6)
C1 Ir1 2.008(5)
C2 C3 1.388(7)
C2 C7 1.490(7)
C3 C4 1.372(8)
C3 F7 1.382(6)
C4 C5 1.385(8)
C4 H4A 0.9500
C5 F8 1.357(5)
C5 C6 1.360(6)
C6 H6A 0.9500
C7 N1 1.355(6)
C7 C8 1.393(7)
C8 C9 1.391(8)
C8 H8A 0.9500
C9 C10 1.368(8)
C9 H9A 0.9500
C10 C11 1.382(7)
C10 H10A 0.9500
C11 N1 1.349(6)
C11 H11A 0.9500
C23 N3 1.371(5)
C23 C24 1.386(6)
C23 C31 1.479(5)
C24 C25 1.387(5)
C24 H24A 0.9500
C25 C26 1.397(6)
C25 C28 1.497(6)
C26 C27 1.374(6)
C26 H26A 0.9500
C27 N3 1.342(5)
C27 H27A 0.9500
C28 C29 1.686(6)
C29 C30 1.499(6)
C30 H30A 0.9800
C30 H30B 0.9800
C30 H30C 0.9800
C31 N4 1.360(5)
C31 C32 1.384(5)
C32 C33 1.381(6)
C32 H32A 0.9500
C33 C34 1.368(6)
C33 H33A 0.9500
C34 C35 1.395(6)
C34 H34A 0.9500
C35 N4 1.338(5)
C35 H35A 0.9500
C36 Cl1 1.760(6)
C36 Cl2 1.761(7)
C36 H36A 0.9900
C36 H36B 0.9900
Ir1 C12 1.986(14)
Ir1 N1 2.027(4)
Ir1 N2 2.030(15)
Ir1 C12' 2.063(18)
Ir1 N2' 2.09(2)
Ir1 N3 2.123(4)
Ir1 N4 2.136(3)
P1A F1A 1.581(9)
P1A F4A 1.589(9)
P1A F2A 1.590(9)
P1A F5A 1.593(9)
P1A F6A 1.599(9)
P1A F3A 1.600(9)
P1B F1B 1.589(11)
P1B F4B 1.590(11)
P1B F2B 1.590(11)
P1B F5B 1.592(11)
P1B F6B 1.596(11)
P1B F3B 1.597(11)
P1C F2C 1.589(10)
P1C F1C 1.590(10)
P1C F4C 1.592(10)
P1C F5C 1.595(10)
P1C F3C 1.596(10)
P1C F6C 1.597(10)
C12 C17 1.389(10)
C12 C13 1.429(10)
C13 C14 1.403(9)
C13 C18 1.462(9)
C14 C15 1.358(11)
C14 F9 1.365(10)
C15 C16 1.352(11)
C15 H15A 0.9500
C16 F10 1.345(9)
C16 C17 1.389(10)
C17 H17A 0.9500
N2 C22 1.317(10)
N2 C18 1.382(9)
C18 C19 1.382(10)
C19 C20 1.384(11)
C19 H19A 0.9500
C20 C21 1.368(10)
C20 H20A 0.9500
C21 C22 1.386(10)
C21 H21A 0.9500
C22 H22A 0.9500
C12' C17' 1.386(12)
C12' C13' 1.426(12)
C13' C14' 1.394(11)
C13' C18' 1.463(11)
C14' F9' 1.365(11)
C14' C15' 1.369(12)
C15' C16' 1.358(13)
C15' H15B 0.9500
C16' F10' 1.352(11)
C16' C17' 1.397(12)
C17' H17B 0.9500
N2' C22' 1.320(12)
N2' C18' 1.387(11)
C18' C19' 1.382(12)
C19' C20' 1.376(13)
C19' H19B 0.9500
C20' C21' 1.375(13)
C20' H20B 0.9500
C21' C22' 1.386(13)
C21' H21B 0.9500
C22' H22B 0.9500

loop_
_platon_squeeze_void_nr
_platon_squeeze_void_average_x
_platon_squeeze_void_average_y
_platon_squeeze_void_average_z
_platon_squeeze_void_volume
_platon_squeeze_void_count_electrons
_platon_squeeze_void_content
1 0.000 0.000 -0.008 636 124 ' '
2 0.500 -0.188 0.250 243 31 ' '
3 0.500 0.188 0.750 243 31 ' '
